data_9012260
loop_
_publ_author_name
'Foecker, A. J.'
'Jeitschko, W.'

_publ_section_title
;
 The atomic order of the pnictogen and chalcogen atoms in equiatomic ternary
 compounds TPnCh (T = Ni, Pd; Pn = P, As, Sb; Ch = S, Se, Te)
;
_journal_name_full 'Journal of Solid State Chemistry'
_journal_page_first 69
_journal_page_last 78
_journal_paper_doi 10.1006/jssc.2001.9342
_journal_volume 162
_journal_year 2001
_chemical_compound_source Synthetic
_chemical_formula_sum 'As Ni Se'
_chemical_name_mineral Jolliffeite
_space_group_IT_number 198
_symmetry_space_group_name_Hall 'P 2ac 2ab 3'
_symmetry_space_group_name_H-M 'P 21 3'
_cell_angle_alpha 90
_cell_angle_beta 90
_cell_angle_gamma 90
_cell_length_a 5.8469
_cell_length_b 5.8469
_cell_length_c 5.8469
_cell_formula_units_Z 4
_cell_volume 199.884
_database_code_amcsd 0014010
_exptl_crystal_density_diffrn 7.064
_cod_original_formula_sum 'Ni As Se'
_cod_database_code 9012260

loop_
_space_group_symop_operation_xyz
x,y,z
1/2-z,-x,1/2+y
-z,1/2+x,1/2-y
1/2+z,1/2-x,-y
z,x,y
1/2+y,1/2-z,-x
1/2-y,-z,1/2+x
-y,1/2+z,1/2-x
y,z,x
-x,1/2+y,1/2-z
1/2+x,1/2-y,-z
1/2-x,-y,1/2+z

loop_
_atom_site_aniso_label
_atom_site_aniso_U_11
_atom_site_aniso_U_22
_atom_site_aniso_U_33
_atom_site_aniso_U_12
_atom_site_aniso_U_13
_atom_site_aniso_U_23
Ni 0.00600 0.00600 0.00600 0.00030 0.00030 0.00030
As 0.00530 0.00530 0.00530 0.00070 0.00070 0.00070
Se 0.00690 0.00690 0.00690 0.00060 0.00060 0.00060

loop_
_atom_site_label
_atom_site_fract_x
_atom_site_fract_y
_atom_site_fract_z
_atom_site_U_iso_or_equiv
Ni 0.00010 0.00010 0.00010 0.00600
As 0.62080 0.62080 0.62080 0.00530
Se 0.37890 0.37890 0.37890 0.00690

loop_
_cod_related_entry_id
_cod_related_entry_database
_cod_related_entry_code
1 AMCSD 0014010
